data_1550848
loop_
_publ_author_name
'Chen, Sin-Yu'
'Chiu, Ya-Wen'
'Liou, Guey-Sheng'

_publ_section_title
;
 Substituent effects of AIE-active \a-cyanostilbene-containing
 triphenylamine derivatives on electrofluorochromic behavior.
;
_journal_issue 17
_journal_name_full Nanoscale
_journal_page_first 8597
_journal_page_last 8603
_journal_paper_doi 10.1039/c9nr02692d
_journal_volume 11
_journal_year 2019
_chemical_formula_sum 'C27 H20 N2'
_chemical_formula_weight 372.45
_space_group_IT_number 14
_space_group_name_Hall '-P 2yn'
_space_group_name_H-M_alt 'P 1 21/n 1'
_symmetry_cell_setting monoclinic
_symmetry_space_group_name_Hall '-P 2yn'
_symmetry_space_group_name_H-M 'P 1 21/n 1'
_atom_sites_solution_hydrogens geom
_atom_sites_solution_primary direct
_atom_sites_solution_secondary difmap
_audit_creation_method SHELXL-97
_audit_update_record
;
2019-01-29 deposited with the CCDC.    2019-04-04 downloaded from the CCDC.
;
_cell_angle_alpha 90.00
_cell_angle_beta 111.138(4)
_cell_angle_gamma 90.00
_cell_formula_units_Z 4
_cell_length_a 16.9323(5)
_cell_length_b 6.68910(10)
_cell_length_c 19.8297(6)
_cell_measurement_reflns_used 5172
_cell_measurement_temperature 150(2)
_cell_measurement_theta_max 77.3900
_cell_measurement_theta_min 4.2840
_cell_volume 2094.83(11)
_computing_cell_refinement 'CrysAlisPro 1.171.39.46 (Rigaku OD, 2018)'
_computing_data_collection 'CrysAlisPro 1.171.39.46 (Rigaku OD, 2018)'
_computing_data_reduction 'CrysAlisPro 1.171.39.46 (Rigaku OD, 2018)'
_computing_structure_refinement 'SHELXL-97 (Sheldrick, 1997)'
_computing_structure_solution 'SHELXS-97 (Sheldrick, 1990)'
_diffrn_ambient_temperature 150(2)
_diffrn_detector_area_resol_mean 10.2496
_diffrn_measured_fraction_theta_full 0.999
_diffrn_measured_fraction_theta_max 0.999
_diffrn_measurement_device_type 'Xcalibur, Atlas, Gemini'
_diffrn_measurement_method '\w scans'
_diffrn_radiation_monochromator graphite
_diffrn_radiation_source 'fine-focus sealed tube'
_diffrn_radiation_type CuK\a
_diffrn_radiation_wavelength 1.54178
_diffrn_reflns_av_R_equivalents 0.0237
_diffrn_reflns_av_sigmaI/netI 0.0236
_diffrn_reflns_limit_h_max 20
_diffrn_reflns_limit_h_min -18
_diffrn_reflns_limit_k_max 8
_diffrn_reflns_limit_k_min -6
_diffrn_reflns_limit_l_max 22
_diffrn_reflns_limit_l_min -23
_diffrn_reflns_number 8885
_diffrn_reflns_theta_full 68.00
_diffrn_reflns_theta_max 68.00
_diffrn_reflns_theta_min 2.95
_exptl_absorpt_coefficient_mu 0.532
_exptl_absorpt_correction_T_max 1.00000
_exptl_absorpt_correction_T_min 0.95017
_exptl_absorpt_correction_type multi-scan
_exptl_absorpt_process_details
; 
CrysAlisPro 1.171.39.46 (Rigaku Oxford Diffraction, 2018) 
Empirical absorption correction using spherical harmonics, 
 implemented in SCALE3 ABSPACK scaling algorithm. 
;
_exptl_crystal_density_diffrn 1.181
_exptl_crystal_density_method 'not measured'
_exptl_crystal_description plate
_exptl_crystal_F_000 784
_exptl_crystal_size_max 0.25
_exptl_crystal_size_mid 0.25
_exptl_crystal_size_min 0.20
_refine_diff_density_max 0.162
_refine_diff_density_min -0.224
_refine_diff_density_rms 0.042
_refine_ls_extinction_method none
_refine_ls_goodness_of_fit_ref 1.018
_refine_ls_hydrogen_treatment mixed
_refine_ls_matrix_type full
_refine_ls_number_parameters 262
_refine_ls_number_reflns 3800
_refine_ls_number_restraints 0
_refine_ls_restrained_S_all 1.018
_refine_ls_R_factor_all 0.0524
_refine_ls_R_factor_gt 0.0445
_refine_ls_shift/su_max 0.000
_refine_ls_shift/su_mean 0.000
_refine_ls_structure_factor_coef Fsqd
_refine_ls_weighting_details 'calc w=1/[\s^2^(Fo^2^)+(0.0759P)^2^+0.3479P] where P=(Fo^2^+2Fc^2^)/3'
_refine_ls_weighting_scheme calc
_refine_ls_wR_factor_gt 0.1200
_refine_ls_wR_factor_ref 0.1281
_reflns_number_gt 3194
_reflns_number_total 3800
_reflns_threshold_expression >2sigma(I)
_cod_data_source_file c9nr02692d2.cif
_cod_data_source_block ic19154
_cod_depositor_comments 'Adding full bibliography for 1550847--1550849.cif.'
_cod_original_cell_volume 2094.83(9)
_cod_database_code 1550848

loop_
_symmetry_equiv_pos_as_xyz
'x, y, z'
'-x+1/2, y+1/2, -z+1/2'
'-x, -y, -z'
'x-1/2, -y-1/2, z-1/2'

loop_
_atom_site_label
_atom_site_type_symbol
_atom_site_fract_x
_atom_site_fract_y
_atom_site_fract_z
_atom_site_U_iso_or_equiv
_atom_site_adp_type
_atom_site_occupancy
_atom_site_symmetry_multiplicity
_atom_site_calc_flag
_atom_site_refinement_flags
N1 N 0.44928(8) 0.2550(2) 0.81643(6) 0.0416(3) Uani 1 1 d .
N2 N 0.37163(12) 0.7147(2) 0.49242(8) 0.0621(4) Uani 1 1 d .
C1 C 0.43520(9) 0.2452(2) 0.74245(7) 0.0345(3) Uani 1 1 d .
C2 C 0.39336(10) 0.0815(2) 0.70074(8) 0.0385(3) Uani 1 1 d .
H2A H 0.3723 -0.0225 0.7223 0.046 Uiso 1 1 calc R
C3 C 0.38264(9) 0.0708(2) 0.62848(7) 0.0361(3) Uani 1 1 d .
H3A H 0.3557 -0.0433 0.6014 0.043 Uiso 1 1 calc R
C4 C 0.41026(8) 0.2233(2) 0.59408(7) 0.0313(3) Uani 1 1 d .
C5 C 0.45198(8) 0.3868(2) 0.63626(7) 0.0324(3) Uani 1 1 d .
H5A H 0.4720 0.4921 0.6145 0.039 Uiso 1 1 calc R
C6 C 0.46438(9) 0.3969(2) 0.70897(7) 0.0340(3) Uani 1 1 d .
H6A H 0.4932 0.5085 0.7366 0.041 Uiso 1 1 calc R
C7 C 0.39661(8) 0.2008(2) 0.51764(7) 0.0312(3) Uani 1 1 d .
H7A H 0.3944 0.0667 0.5012 0.037 Uiso 1 1 calc R
C8 C 0.38672(8) 0.3416(2) 0.46673(7) 0.0293(3) Uani 1 1 d .
C9 C 0.37986(10) 0.5493(2) 0.48278(8) 0.0383(3) Uani 1 1 d .
C10 C 0.37608(8) 0.2979(2) 0.39055(7) 0.0309(3) Uani 1 1 d .
C11 C 0.40845(9) 0.1224(2) 0.37273(8) 0.0400(3) Uani 1 1 d .
H11A H 0.4371 0.0291 0.4096 0.048 Uiso 1 1 calc R
C12 C 0.39906(10) 0.0831(3) 0.30158(9) 0.0490(4) Uani 1 1 d .
H12A H 0.4214 -0.0370 0.2900 0.059 Uiso 1 1 calc R
C13 C 0.35746(10) 0.2173(3) 0.24723(8) 0.0473(4) Uani 1 1 d .
H13A H 0.3517 0.1904 0.1986 0.057 Uiso 1 1 calc R
C14 C 0.32454(10) 0.3904(3) 0.26424(8) 0.0457(4) Uani 1 1 d .
H14A H 0.2952 0.4822 0.2271 0.055 Uiso 1 1 calc R
C15 C 0.33411(9) 0.4309(2) 0.33523(8) 0.0389(3) Uani 1 1 d .
H15A H 0.3117 0.5514 0.3464 0.047 Uiso 1 1 calc R
C16 C 0.52286(9) 0.3530(2) 0.86480(7) 0.0342(3) Uani 1 1 d .
C17 C 0.60245(10) 0.3078(3) 0.86438(8) 0.0451(4) Uani 1 1 d .
H17A H 0.6088 0.2085 0.8324 0.054 Uiso 1 1 calc R
C18 C 0.67289(10) 0.4078(3) 0.91075(9) 0.0542(5) Uani 1 1 d .
H18A H 0.7273 0.3778 0.9099 0.065 Uiso 1 1 calc R
C19 C 0.66488(11) 0.5491(3) 0.95770(8) 0.0514(4) Uani 1 1 d .
H19A H 0.7134 0.6173 0.9892 0.062 Uiso 1 1 calc R
C20 C 0.58610(12) 0.5915(3) 0.95888(9) 0.0514(4) Uani 1 1 d .
H20A H 0.5803 0.6874 0.9921 0.062 Uiso 1 1 calc R
C21 C 0.51485(10) 0.4957(2) 0.91206(9) 0.0441(4) Uani 1 1 d .
H21A H 0.4605 0.5285 0.9125 0.053 Uiso 1 1 calc R
C22 C 0.39384(9) 0.1568(2) 0.84556(7) 0.0366(3) Uani 1 1 d .
C23 C 0.42579(10) 0.0210(2) 0.90141(8) 0.0427(4) Uani 1 1 d .
H23A H 0.4846 -0.0083 0.9200 0.051 Uiso 1 1 calc R
C24 C 0.37207(12) -0.0726(3) 0.93027(9) 0.0498(4) Uani 1 1 d .
H24A H 0.3943 -0.1656 0.9687 0.060 Uiso 1 1 calc R
C25 C 0.28646(12) -0.0311(3) 0.90347(10) 0.0517(4) Uani 1 1 d .
H25A H 0.2497 -0.0948 0.9234 0.062 Uiso 1 1 calc R
C26 C 0.25468(11) 0.1037(3) 0.84747(10) 0.0540(4) Uani 1 1 d .
H26A H 0.1957 0.1321 0.8287 0.065 Uiso 1 1 calc R
C27 C 0.30786(10) 0.1980(3) 0.81827(9) 0.0478(4) Uani 1 1 d .
H27B H 0.2855 0.2906 0.7797 0.057 Uiso 1 1 calc R

loop_
_atom_site_aniso_label
_atom_site_aniso_U_11
_atom_site_aniso_U_22
_atom_site_aniso_U_33
_atom_site_aniso_U_23
_atom_site_aniso_U_13
_atom_site_aniso_U_12
N1 0.0400(7) 0.0552(8) 0.0311(6) -0.0073(6) 0.0146(5) -0.0138(6)
N2 0.1003(13) 0.0291(7) 0.0527(9) -0.0026(6) 0.0225(8) 0.0069(7)
C1 0.0321(7) 0.0405(8) 0.0315(7) -0.0040(6) 0.0122(6) -0.0023(6)
C2 0.0438(8) 0.0362(7) 0.0361(7) 0.0000(6) 0.0151(6) -0.0077(6)
C3 0.0412(8) 0.0302(7) 0.0338(7) -0.0043(6) 0.0098(6) -0.0051(6)
C4 0.0300(7) 0.0306(7) 0.0323(7) -0.0008(5) 0.0102(5) 0.0027(5)
C5 0.0294(7) 0.0325(7) 0.0353(7) -0.0003(6) 0.0115(5) -0.0030(5)
C6 0.0311(7) 0.0350(7) 0.0350(7) -0.0077(6) 0.0107(6) -0.0054(6)
C7 0.0304(6) 0.0275(6) 0.0339(7) -0.0042(5) 0.0096(5) 0.0001(5)
C8 0.0269(6) 0.0274(6) 0.0333(7) -0.0027(5) 0.0105(5) -0.0009(5)
C9 0.0484(8) 0.0322(8) 0.0341(7) 0.0015(6) 0.0147(6) 0.0000(6)
C10 0.0261(6) 0.0337(7) 0.0326(7) -0.0012(5) 0.0103(5) -0.0034(5)
C11 0.0412(8) 0.0423(8) 0.0352(7) -0.0025(6) 0.0122(6) 0.0072(6)
C12 0.0478(9) 0.0584(10) 0.0411(8) -0.0115(8) 0.0164(7) 0.0076(8)
C13 0.0405(8) 0.0708(11) 0.0314(7) -0.0075(7) 0.0139(6) -0.0075(8)
C14 0.0426(8) 0.0563(10) 0.0360(8) 0.0088(7) 0.0117(6) -0.0001(7)
C15 0.0375(8) 0.0404(8) 0.0389(8) 0.0032(6) 0.0139(6) 0.0012(6)
C16 0.0356(7) 0.0396(7) 0.0276(6) -0.0004(6) 0.0119(5) -0.0036(6)
C17 0.0411(8) 0.0601(10) 0.0334(7) -0.0050(7) 0.0126(6) 0.0093(7)
C18 0.0320(8) 0.0882(14) 0.0385(8) 0.0033(9) 0.0081(6) 0.0035(8)
C19 0.0461(9) 0.0658(11) 0.0343(8) -0.0007(8) 0.0048(7) -0.0177(8)
C20 0.0616(11) 0.0461(9) 0.0457(9) -0.0140(7) 0.0183(8) -0.0100(8)
C21 0.0421(8) 0.0466(9) 0.0470(8) -0.0094(7) 0.0203(7) -0.0008(7)
C22 0.0402(8) 0.0385(7) 0.0338(7) -0.0083(6) 0.0167(6) -0.0079(6)
C23 0.0456(8) 0.0429(8) 0.0389(8) -0.0041(6) 0.0142(7) -0.0046(7)
C24 0.0658(11) 0.0422(9) 0.0435(9) 0.0009(7) 0.0220(8) -0.0119(8)
C25 0.0612(11) 0.0450(9) 0.0614(11) -0.0100(8) 0.0372(9) -0.0182(8)
C26 0.0421(9) 0.0533(10) 0.0727(12) -0.0022(9) 0.0279(8) -0.0054(8)
C27 0.0432(9) 0.0482(9) 0.0528(9) 0.0058(7) 0.0182(7) -0.0019(7)

loop_
_atom_type_symbol
_atom_type_description
_atom_type_scat_dispersion_real
_atom_type_scat_dispersion_imag
_atom_type_scat_source
C C 0.0181 0.0091 'International Tables Vol C Tables 4.2.6.8 and 6.1.1.4'
H H 0.0000 0.0000 'International Tables Vol C Tables 4.2.6.8 and 6.1.1.4'
N N 0.0311 0.0180 'International Tables Vol C Tables 4.2.6.8 and 6.1.1.4'

loop_
_geom_angle_atom_site_label_1
_geom_angle_atom_site_label_2
_geom_angle_atom_site_label_3
_geom_angle
C1 N1 C22 120.93(12)
C1 N1 C16 120.18(11)
C22 N1 C16 118.76(11)
C6 C1 N1 120.55(13)
C6 C1 C2 118.52(12)
N1 C1 C2 120.92(13)
C3 C2 C1 120.18(13)
C2 C3 C4 121.82(13)
C3 C4 C5 117.57(12)
C3 C4 C7 118.50(12)
C5 C4 C7 123.91(12)
C6 C5 C4 120.96(13)
C5 C6 C1 120.93(12)
C8 C7 C4 129.66(13)
C7 C8 C9 120.51(12)
C7 C8 C10 124.18(12)
C9 C8 C10 115.17(12)
N2 C9 C8 176.85(18)
C15 C10 C11 118.31(13)
C15 C10 C8 121.08(13)
C11 C10 C8 120.61(12)
C12 C11 C10 120.41(14)
C13 C12 C11 120.57(15)
C14 C13 C12 119.42(14)
C13 C14 C15 120.26(15)
C14 C15 C10 121.02(14)
C21 C16 C17 119.36(14)
C21 C16 N1 119.91(13)
C17 C16 N1 120.73(13)
C16 C17 C18 119.78(15)
C19 C18 C17 120.80(15)
C18 C19 C20 119.35(15)
C19 C20 C21 120.65(16)
C16 C21 C20 120.03(15)
C23 C22 C27 119.74(14)
C23 C22 N1 120.13(14)
C27 C22 N1 120.13(14)
C22 C23 C24 120.11(16)
C25 C24 C23 120.30(16)
C26 C25 C24 119.46(15)
C25 C26 C27 120.67(17)
C26 C27 C22 119.71(16)

loop_
_geom_bond_atom_site_label_1
_geom_bond_atom_site_label_2
_geom_bond_distance
N1 C1 1.4004(18)
N1 C22 1.4274(19)
N1 C16 1.4283(18)
N2 C9 1.140(2)
C1 C6 1.397(2)
C1 C2 1.401(2)
C2 C3 1.380(2)
C3 C4 1.398(2)
C4 C5 1.4032(19)
C4 C7 1.4563(18)
C5 C6 1.3817(19)
C7 C8 1.3464(19)
C8 C9 1.4393(19)
C8 C10 1.4844(18)
C10 C15 1.392(2)
C10 C11 1.394(2)
C11 C12 1.387(2)
C12 C13 1.384(2)
C13 C14 1.379(2)
C14 C15 1.385(2)
C16 C21 1.378(2)
C16 C17 1.384(2)
C17 C18 1.387(2)
C18 C19 1.367(3)
C19 C20 1.372(3)
C20 C21 1.386(2)
C22 C23 1.383(2)
C22 C27 1.386(2)
C23 C24 1.386(2)
C24 C25 1.380(3)
C25 C26 1.380(3)
C26 C27 1.386(2)
